data_1572125
loop_
_publ_author_name
'Seki, Tomohiro'
'Kobayashi, Shiori'
'Ishikawa, Rintaro'
'Yano, Keigo'
'Matsuo, Takumi'
'Hayashi, Shotaro'

_publ_section_title
;
 Preparation of intrinsically fragile bent crystals.
;
_journal_issue 31
_journal_name_full 'Chemical science'
_journal_page_first 12258
_journal_page_last 12263
_journal_paper_doi 10.1039/d4sc02918f
_journal_volume 15
_journal_year 2024
_chemical_formula_moiety 'C15 H12 F3 N O2'
_chemical_formula_sum 'C15 H12 F3 N O2'
_chemical_formula_weight 295.26
_space_group_crystal_system monoclinic
_space_group_IT_number 14
_space_group_name_Hall '-P 2yn'
_space_group_name_H-M_alt 'P 1 21/n 1'
_atom_sites_solution_hydrogens geom
_atom_sites_solution_primary dual
_audit_creation_date 2023-11-20
_audit_creation_method
;
Olex2 1.5
(compiled 2023.08.24 svn.re1ec1418 for OlexSys, GUI svn.r6817)
;
_audit_update_record
;
2024-04-24 deposited with the CCDC.	2024-07-08 downloaded from the CCDC.
;
_cell_angle_alpha 90
_cell_angle_beta 95.674(3)
_cell_angle_gamma 90
_cell_formula_units_Z 4
_cell_length_a 4.9586(2)
_cell_length_b 11.2709(4)
_cell_length_c 24.1190(8)
_cell_measurement_reflns_used 4251
_cell_measurement_temperature 173.00(10)
_cell_measurement_theta_max 76.0810
_cell_measurement_theta_min 3.6870
_cell_volume 1341.36(8)
_computing_cell_refinement 'CrysAlisPro 1.171.41.102a (Rigaku OD, 2021)'
_computing_data_collection 'CrysAlisPro 1.171.41.102a (Rigaku OD, 2021)'
_computing_data_reduction 'CrysAlisPro 1.171.41.102a (Rigaku OD, 2021)'
_computing_molecular_graphics 'Olex2 1.5 (Dolomanov et al., 2009)'
_computing_publication_material 'Olex2 1.5 (Dolomanov et al., 2009)'
_computing_structure_refinement 'SHELXL 2018/3 (Sheldrick, 2015)'
_computing_structure_solution 'SHELXT 2018/2 (Sheldrick, 2018)'
_diffrn_ambient_environment N~2~
_diffrn_ambient_temperature 173.00(10)
_diffrn_detector 'Hybrid Pixel Array Detector'
_diffrn_detector_area_resol_mean 10.0000
_diffrn_detector_type HyPix
_diffrn_measured_fraction_theta_full 0.998
_diffrn_measured_fraction_theta_max 0.951
_diffrn_measurement_details
;
List of Runs (angles in degrees, time in seconds):

  # Type    Start    End  Width  t~exp~   \w     \q     \k     \f   Frames
#--------------------------------------------------------------------------
  1  \w    -66.00  -6.00   0.50    1.07    --  -47.48 103.00 -73.00  120
  2  \w     16.00  67.00   0.50    1.07    --   47.48-103.00-174.00  102
  3  \w   -176.00-114.00   0.50    4.30    -- -106.00-103.00-174.00  124
  4  \w    -98.00 -72.00   0.50    4.30    -- -106.00 103.00 -73.00   52
  5  \w     51.00 107.00   0.50    4.30    --  108.21-103.00-174.00  112
  6  \w     90.00 155.00   0.50    4.30    --  108.21 103.00 -73.00  130
  7  \w   -113.00 -74.00   0.50    1.07    --  -47.48-125.00  60.00   78
  8  \w   -104.00 -73.00   0.50    1.07    --  -47.48-125.00-120.00   62
  9  \w   -117.00 -78.00   0.50    1.07    --  -47.48-125.00 -90.00   78
 10  \w     82.00 116.00   0.50    1.07    --   47.48 125.00-150.00   68
 11  \w     82.00 107.00   0.50    1.07    --   47.48 125.00 120.00   50
 12  \w    -60.00 -34.00   0.50    4.30    -- -106.00  57.00 150.00   52
 13  \w   -164.00-138.00   0.50    4.30    -- -106.00 -99.00 120.00   52
 14  \w    -67.00 -42.00   0.50    4.30    -- -106.00  57.00  60.00   50
 15  \w    -67.00 -42.00   0.50    4.30    -- -106.00  57.00  30.00   50
 16  \w    -61.00 -35.00   0.50    4.30    -- -106.00  57.00-120.00   52
 17  \w    -67.00 -41.00   0.50    4.30    -- -106.00  57.00 120.00   52
 18  \w   -125.00 -97.00   0.50    4.30    -- -106.00 -38.00  90.00   56
 19  \w   -133.00 -91.00   0.50    4.30    -- -106.00 -99.00 120.00   84
 20  \w   -168.00-142.00   0.50    4.30    -- -106.00 -38.00  90.00   52
 21  \w    -63.00 -38.00   0.50    4.30    -- -106.00  57.00  90.00   50
 22  \w     35.00  60.00   0.50    4.30    --  108.21 -57.00-180.00   50
 23  \w     56.00  81.00   0.50    4.30    --  108.21 -77.00-150.00   50
 24  \w     72.00  98.00   0.50    4.30    --  108.21 -77.00-180.00   52
 25  \w     37.00  62.00   0.50    4.30    --  108.21 -77.00-180.00   50
 26  \w     37.00  64.00   0.50    4.30    --  108.21 -57.00-120.00   54
 27  \w     35.00  60.00   0.50    4.30    --  108.21 -57.00 -30.00   50
;
_diffrn_measurement_device 'four-circle diffractometer'
_diffrn_measurement_device_type 'XtaLAB Synergy, Single source at home/near, HyPix'
_diffrn_measurement_method '\w scans'
_diffrn_orient_matrix_type 'CrysAlisPro convention (1999,Acta A55,543-557)'
_diffrn_orient_matrix_UB_11 -0.2388669000
_diffrn_orient_matrix_UB_12 0.0725405000
_diffrn_orient_matrix_UB_13 0.0183552000
_diffrn_orient_matrix_UB_21 0.1860072000
_diffrn_orient_matrix_UB_22 0.1091910000
_diffrn_orient_matrix_UB_23 0.0094477000
_diffrn_orient_matrix_UB_31 -0.0760454000
_diffrn_orient_matrix_UB_32 0.0388272000
_diffrn_orient_matrix_UB_33 -0.0607787000
_diffrn_radiation_monochromator mirror
_diffrn_radiation_probe x-ray
_diffrn_radiation_type 'Cu K\a'
_diffrn_radiation_wavelength 1.54184
_diffrn_reflns_av_R_equivalents 0.0395
_diffrn_reflns_av_unetI/netI 0.0419
_diffrn_reflns_Laue_measured_fraction_full 0.998
_diffrn_reflns_Laue_measured_fraction_max 0.951
_diffrn_reflns_limit_h_max 6
_diffrn_reflns_limit_h_min -6
_diffrn_reflns_limit_k_max 13
_diffrn_reflns_limit_k_min -13
_diffrn_reflns_limit_l_max 18
_diffrn_reflns_limit_l_min -30
_diffrn_reflns_number 8206
_diffrn_reflns_point_group_measured_fraction_full 0.998
_diffrn_reflns_point_group_measured_fraction_max 0.951
_diffrn_reflns_theta_full 67.684
_diffrn_reflns_theta_max 77.294
_diffrn_reflns_theta_min 3.683
_diffrn_source 'micro-focus sealed X-ray tube'
_diffrn_source_type 'PhotonJet (Cu) X-ray Source'
_exptl_absorpt_coefficient_mu 1.083
_exptl_absorpt_correction_T_max 1.00000
_exptl_absorpt_correction_T_min 0.29927
_exptl_absorpt_correction_type multi-scan
_exptl_absorpt_process_details
;
CrysAlisPro 1.171.41.102a (Rigaku Oxford Diffraction, 2021)
Empirical absorption correction using spherical harmonics,
implemented in SCALE3 ABSPACK scaling algorithm.
;
_exptl_crystal_density_diffrn 1.462
_exptl_crystal_description needle
_exptl_crystal_F_000 608
_exptl_crystal_size_max 0.3
_exptl_crystal_size_mid 0.04
_exptl_crystal_size_min 0.02
_refine_diff_density_max 0.343
_refine_diff_density_min -0.310
_refine_diff_density_rms 0.058
_refine_ls_extinction_method none
_refine_ls_goodness_of_fit_ref 1.067
_refine_ls_hydrogen_treatment constr
_refine_ls_matrix_type full
_refine_ls_number_parameters 192
_refine_ls_number_reflns 2708
_refine_ls_number_restraints 0
_refine_ls_restrained_S_all 1.067
_refine_ls_R_factor_all 0.0547
_refine_ls_R_factor_gt 0.0482
_refine_ls_shift/su_max 0.000
_refine_ls_shift/su_mean 0.000
_refine_ls_structure_factor_coef Fsqd
_refine_ls_weighting_details 'w=1/[\s^2^(Fo^2^)+(0.0715P)^2^+0.4718P] where P=(Fo^2^+2Fc^2^)/3'
_refine_ls_weighting_scheme calc
_refine_ls_wR_factor_gt 0.1306
_refine_ls_wR_factor_ref 0.1359
_reflns_Friedel_coverage 0.000
_reflns_number_gt 2343
_reflns_number_total 2708
_reflns_threshold_expression 'I > 2\s(I)'
_cod_data_source_file d4sc02918f3.cif
_cod_data_source_block ffa4ch3-8_auto
_cod_depositor_comments 'Adding full bibliography for 1572123--1572125.cif.'
_cod_database_code 1572125
_shelx_shelxl_version_number 2018/3
_chemical_oxdiff_formula CHONF
_shelx_space_group_comment
;
The symmetry employed for this shelxl refinement is uniquely defined
by the following loop, which should always be used as a source of
symmetry information in preference to the above space-group names.
They are only intended as comments.
;
_olex2_refinement_description
;
1. Fixed Uiso
 At 1.2 times of:
  All C(H) groups, All N(H) groups
 At 1.5 times of:
  All C(H,H,H) groups, All O(H) groups
2.a Aromatic/amide H refined with riding coordinates:
 N006(H006), C00D(H00D), C00E(H00E), C00F(H00F), C00G(H00G), C00H(H00H),
 C00I(H00I), C00L(H00L)
2.b Idealised Me refined as rotating group:
 C00K(H00A,H00B,H00C)
2.c Idealised tetrahedral OH refined as rotating group:
 O1(H1)
;
_olex2_submission_special_instructions 'No special instructions were received'
_oxdiff_exptl_absorpt_empirical_details
;
Empirical correction (ABSPACK) includes:
- Absorption correction using spherical harmonics
- Frame scaling
;
_oxdiff_exptl_absorpt_empirical_full_max 2.263
_oxdiff_exptl_absorpt_empirical_full_min 0.393

loop_
_space_group_symop_operation_xyz
'x, y, z'
'-x+1/2, y+1/2, -z+1/2'
'-x, -y, -z'
'x-1/2, -y-1/2, z-1/2'

loop_
_atom_site_label
_atom_site_type_symbol
_atom_site_fract_x
_atom_site_fract_y
_atom_site_fract_z
_atom_site_U_iso_or_equiv
_atom_site_adp_type
_atom_site_occupancy
_atom_site_site_symmetry_order
_atom_site_calc_flag
_atom_site_refinement_flags_posn
_atom_site_refinement_flags_adp
_atom_site_refinement_flags_occupancy
_atom_site_disorder_assembly
_atom_site_disorder_group
O2 O -0.2727(2) 0.51346(11) 0.45508(5) 0.0320(3) Uani 1 1 d . . . . .
O1 O -0.3801(2) 0.34806(11) 0.49874(5) 0.0343(3) Uani 1 1 d . . . . .
H1 H -0.492183 0.394166 0.511405 0.051 Uiso 1 1 calc R U . . .
F003 F 0.5486(3) 0.94078(11) 0.32220(5) 0.0572(4) Uani 1 1 d . . . . .
F004 F 0.5623(4) 0.87327(13) 0.40450(5) 0.0681(4) Uani 1 1 d . . . . .
F005 F 0.9044(3) 0.85442(13) 0.35716(8) 0.0779(5) Uani 1 1 d . . . . .
N006 N 0.0849(3) 0.49724(14) 0.37933(6) 0.0358(4) Uani 1 1 d . . . . .
H006 H -0.044649 0.538284 0.392845 0.043 Uiso 1 1 calc R U . . .
C007 C -0.0571(3) 0.33158(15) 0.43414(6) 0.0285(4) Uani 1 1 d . . . . .
C008 C 0.1036(3) 0.37960(16) 0.39401(6) 0.0288(4) Uani 1 1 d . . . . .
C009 C -0.2439(3) 0.40575(15) 0.46284(6) 0.0279(4) Uani 1 1 d . . . . .
C00A C 0.2508(3) 0.55954(16) 0.34493(7) 0.0307(4) Uani 1 1 d . . . . .
C00B C 0.5255(3) 0.73237(16) 0.33133(7) 0.0315(4) Uani 1 1 d . . . . .
C00C C 0.5856(3) 0.69137(16) 0.27902(7) 0.0323(4) Uani 1 1 d . . . . .
C00D C 0.2860(3) 0.30174(17) 0.37082(7) 0.0344(4) Uani 1 1 d . . . . .
H00D H 0.400441 0.331545 0.344695 0.041 Uiso 1 1 calc R U . . .
C00E C 0.3604(3) 0.66695(16) 0.36340(7) 0.0321(4) Uani 1 1 d . . . . .
H00E H 0.322305 0.696670 0.398651 0.039 Uiso 1 1 calc R U . . .
C00F C 0.2999(3) 0.52007(17) 0.29195(7) 0.0338(4) Uani 1 1 d . . . . .
H00F H 0.218856 0.448734 0.277456 0.041 Uiso 1 1 calc R U . . .
C00G C 0.4673(3) 0.58517(17) 0.26050(7) 0.0347(4) Uani 1 1 d . . . . .
H00G H 0.502044 0.555904 0.224964 0.042 Uiso 1 1 calc R U . . .
C00H C -0.0367(4) 0.21051(17) 0.44765(8) 0.0379(4) Uani 1 1 d . . . . .
H00H H -0.146230 0.179041 0.474286 0.045 Uiso 1 1 calc R U . . .
C00I C 0.3009(4) 0.18405(18) 0.38530(8) 0.0392(4) Uani 1 1 d . . . . .
H00I H 0.425497 0.134086 0.368953 0.047 Uiso 1 1 calc R U . . .
C00J C 0.6351(4) 0.84792(18) 0.35405(8) 0.0403(4) Uani 1 1 d . . . . .
C00K C 0.7725(4) 0.75539(19) 0.24287(8) 0.0419(5) Uani 1 1 d . . . . .
H00A H 0.720621 0.839191 0.239664 0.063 Uiso 1 1 calc R U . . .
H00B H 0.757834 0.719251 0.205733 0.063 Uiso 1 1 calc R U . . .
H00C H 0.959859 0.749095 0.259838 0.063 Uiso 1 1 calc R U . . .
C00L C 0.1380(4) 0.13621(18) 0.42332(9) 0.0444(5) Uani 1 1 d . . . . .
H00L H 0.146867 0.054157 0.432312 0.053 Uiso 1 1 calc R U . . .

loop_
_atom_site_aniso_label
_atom_site_aniso_U_11
_atom_site_aniso_U_22
_atom_site_aniso_U_33
_atom_site_aniso_U_23
_atom_site_aniso_U_13
_atom_site_aniso_U_12
O2 0.0337(6) 0.0337(7) 0.0314(6) 0.0030(5) 0.0169(5) 0.0051(5)
O1 0.0372(6) 0.0369(7) 0.0318(6) 0.0033(5) 0.0186(5) 0.0043(5)
F003 0.0823(9) 0.0334(6) 0.0558(7) 0.0054(5) 0.0071(6) 0.0098(6)
F004 0.1122(12) 0.0539(8) 0.0397(7) -0.0107(6) 0.0153(7) -0.0137(8)
F005 0.0416(7) 0.0552(9) 0.1341(15) -0.0245(9) -0.0051(8) -0.0005(6)
N006 0.0380(7) 0.0365(8) 0.0367(8) 0.0051(6) 0.0231(6) 0.0084(6)
C007 0.0268(7) 0.0329(9) 0.0268(7) -0.0022(6) 0.0072(6) 0.0014(6)
C008 0.0279(7) 0.0359(9) 0.0235(7) -0.0027(6) 0.0066(6) 0.0024(6)
C009 0.0258(7) 0.0366(9) 0.0222(7) 0.0009(6) 0.0075(5) -0.0001(6)
C00A 0.0296(8) 0.0376(9) 0.0268(7) 0.0047(7) 0.0126(6) 0.0071(7)
C00B 0.0313(8) 0.0333(9) 0.0305(8) 0.0046(7) 0.0064(6) 0.0077(7)
C00C 0.0289(8) 0.0380(9) 0.0318(8) 0.0073(7) 0.0124(6) 0.0078(7)
C00D 0.0334(8) 0.0411(10) 0.0306(8) -0.0038(7) 0.0129(6) 0.0038(7)
C00E 0.0370(8) 0.0368(10) 0.0240(7) 0.0026(6) 0.0098(6) 0.0109(7)
C00F 0.0349(8) 0.0399(10) 0.0279(8) -0.0004(7) 0.0107(6) 0.0001(7)
C00G 0.0392(9) 0.0416(10) 0.0257(8) 0.0004(7) 0.0147(6) 0.0058(7)
C00H 0.0392(9) 0.0352(10) 0.0418(9) 0.0015(8) 0.0162(7) -0.0003(8)
C00I 0.0398(9) 0.0393(10) 0.0403(9) -0.0097(8) 0.0129(7) 0.0083(8)
C00J 0.0433(10) 0.0378(10) 0.0400(9) 0.0011(8) 0.0055(7) 0.0058(8)
C00K 0.0380(9) 0.0461(11) 0.0449(10) 0.0091(8) 0.0204(8) 0.0046(8)
C00L 0.0495(11) 0.0320(10) 0.0540(11) -0.0020(8) 0.0167(9) 0.0049(8)

loop_
_atom_type_symbol
_atom_type_description
_atom_type_scat_dispersion_real
_atom_type_scat_dispersion_imag
_atom_type_scat_source
C C 0.0181 0.0091 'International Tables Vol C Tables 4.2.6.8 and 6.1.1.4'
H H 0.0000 0.0000 'International Tables Vol C Tables 4.2.6.8 and 6.1.1.4'
F F 0.0727 0.0534 'International Tables Vol C Tables 4.2.6.8 and 6.1.1.4'
N N 0.0311 0.0180 'International Tables Vol C Tables 4.2.6.8 and 6.1.1.4'
O O 0.0492 0.0322 'International Tables Vol C Tables 4.2.6.8 and 6.1.1.4'

loop_
_geom_angle_atom_site_label_1
_geom_angle_atom_site_label_2
_geom_angle_atom_site_label_3
_geom_angle
_geom_angle_site_symmetry_1
_geom_angle_site_symmetry_3
_geom_angle_publ_flag
C009 O1 H1 109.5 . . ?
C008 N006 H006 116.4 . . ?
C008 N006 C00A 127.12(13) . . ?
C00A N006 H006 116.4 . . ?
C008 C007 C009 121.74(15) . . ?
C00H C007 C008 119.74(15) . . ?
C00H C007 C009 118.51(14) . . ?
N006 C008 C007 121.03(14) . . ?
N006 C008 C00D 121.77(15) . . ?
C00D C008 C007 117.18(16) . . ?
O2 C009 O1 121.63(14) . . ?
O2 C009 C007 123.81(14) . . ?
O1 C009 C007 114.55(15) . . ?
C00E C00A N006 118.66(14) . . ?
C00E C00A C00F 118.35(15) . . ?
C00F C00A N006 122.94(17) . . ?
C00C C00B C00J 120.99(16) . . ?
C00E C00B C00C 120.94(17) . . ?
C00E C00B C00J 118.07(15) . . ?
C00B C00C C00K 123.82(17) . . ?
C00G C00C C00B 116.92(15) . . ?
C00G C00C C00K 119.25(15) . . ?
C008 C00D H00D 119.3 . . ?
C00I C00D C008 121.30(16) . . ?
C00I C00D H00D 119.3 . . ?
C00A C00E C00B 121.27(15) . . ?
C00A C00E H00E 119.4 . . ?
C00B C00E H00E 119.4 . . ?
C00A C00F H00F 120.0 . . ?
C00G C00F C00A 119.96(17) . . ?
C00G C00F H00F 120.0 . . ?
C00C C00G C00F 122.47(15) . . ?
C00C C00G H00G 118.8 . . ?
C00F C00G H00G 118.8 . . ?
C007 C00H H00H 119.1 . . ?
C00L C00H C007 121.73(16) . . ?
C00L C00H H00H 119.1 . . ?
C00D C00I H00I 119.2 . . ?
C00D C00I C00L 121.54(16) . . ?
C00L C00I H00I 119.2 . . ?
F003 C00J C00B 112.67(16) . . ?
F004 C00J F003 104.77(16) . . ?
F004 C00J C00B 113.57(16) . . ?
F005 C00J F003 104.53(17) . . ?
F005 C00J F004 107.27(18) . . ?
F005 C00J C00B 113.25(16) . . ?
C00C C00K H00A 109.5 . . ?
C00C C00K H00B 109.5 . . ?
C00C C00K H00C 109.5 . . ?
H00A C00K H00B 109.5 . . ?
H00A C00K H00C 109.5 . . ?
H00B C00K H00C 109.5 . . ?
C00H C00L C00I 118.46(18) . . ?
C00H C00L H00L 120.8 . . ?
C00I C00L H00L 120.8 . . ?

loop_
_geom_bond_atom_site_label_1
_geom_bond_atom_site_label_2
_geom_bond_distance
_geom_bond_site_symmetry_2
_geom_bond_publ_flag
O2 C009 1.234(2) . ?
O1 H1 0.8400 . ?
O1 C009 1.3208(19) . ?
F003 C00J 1.343(2) . ?
F004 C00J 1.334(2) . ?
F005 C00J 1.332(2) . ?
N006 H006 0.8800 . ?
N006 C008 1.373(2) . ?
N006 C00A 1.412(2) . ?
C007 C008 1.420(2) . ?
C007 C009 1.471(2) . ?
C007 C00H 1.404(3) . ?
C008 C00D 1.415(2) . ?
C00A C00E 1.383(3) . ?
C00A C00F 1.397(2) . ?
C00B C00C 1.403(2) . ?
C00B C00E 1.392(2) . ?
C00B C00J 1.494(3) . ?
C00C C00G 1.387(3) . ?
C00C C00K 1.516(2) . ?
C00D H00D 0.9500 . ?
C00D C00I 1.372(3) . ?
C00E H00E 0.9500 . ?
C00F H00F 0.9500 . ?
C00F C00G 1.388(2) . ?
C00G H00G 0.9500 . ?
C00H H00H 0.9500 . ?
C00H C00L 1.377(3) . ?
C00I H00I 0.9500 . ?
C00I C00L 1.389(3) . ?
C00K H00A 0.9800 . ?
C00K H00B 0.9800 . ?
C00K H00C 0.9800 . ?
C00L H00L 0.9500 . ?

loop_
_geom_torsion_atom_site_label_1
_geom_torsion_atom_site_label_2
_geom_torsion_atom_site_label_3
_geom_torsion_atom_site_label_4
_geom_torsion
_geom_torsion_site_symmetry_1
_geom_torsion_site_symmetry_2
_geom_torsion_site_symmetry_3
_geom_torsion_site_symmetry_4
_geom_torsion_publ_flag
N006 C008 C00D C00I -179.25(17) . . . . ?
N006 C00A C00E C00B 179.98(15) . . . . ?
N006 C00A C00F C00G -179.40(16) . . . . ?
C007 C008 C00D C00I 1.9(3) . . . . ?
C007 C00H C00L C00I 1.3(3) . . . . ?
C008 N006 C00A C00E -130.95(18) . . . . ?
C008 N006 C00A C00F 51.9(3) . . . . ?
C008 C007 C009 O2 -1.0(2) . . . . ?
C008 C007 C009 O1 179.66(14) . . . . ?
C008 C007 C00H C00L 0.6(3) . . . . ?
C008 C00D C00I C00L 0.0(3) . . . . ?
C009 C007 C008 N006 -1.8(2) . . . . ?
C009 C007 C008 C00D 177.07(15) . . . . ?
C009 C007 C00H C00L -178.66(17) . . . . ?
C00A N006 C008 C007 172.68(16) . . . . ?
C00A N006 C008 C00D -6.1(3) . . . . ?
C00A C00F C00G C00C -1.6(3) . . . . ?
C00B C00C C00G C00F -1.0(3) . . . . ?
C00C C00B C00E C00A 0.1(3) . . . . ?
C00C C00B C00J F003 62.0(2) . . . . ?
C00C C00B C00J F004 -179.11(16) . . . . ?
C00C C00B C00J F005 -56.4(2) . . . . ?
C00D C00I C00L C00H -1.6(3) . . . . ?
C00E C00A C00F C00G 3.4(2) . . . . ?
C00E C00B C00C C00G 1.7(2) . . . . ?
C00E C00B C00C C00K -177.49(16) . . . . ?
C00E C00B C00J F003 -117.60(18) . . . . ?
C00E C00B C00J F004 1.3(2) . . . . ?
C00E C00B C00J F005 124.01(19) . . . . ?
C00F C00A C00E C00B -2.7(2) . . . . ?
C00H C007 C008 N006 178.99(16) . . . . ?
C00H C007 C008 C00D -2.2(2) . . . . ?
C00H C007 C009 O2 178.25(16) . . . . ?
C00H C007 C009 O1 -1.1(2) . . . . ?
C00J C00B C00C C00G -177.81(16) . . . . ?
C00J C00B C00C C00K 3.0(3) . . . . ?
C00J C00B C00E C00A 179.69(15) . . . . ?
C00K C00C C00G C00F 178.26(16) . . . . ?
